data_7245958
loop_
_publ_author_name
'Borges, Igor D.'
'Faria, Eduardo C. M.'
'Cust\'odio, Jean F. M.'
'Duarte, Vitor S.'
'Fernandes, Fernanda S.'
'Alonso, Christian G.'
'Sanches-Neto, Fl\'avio O.'
'Carvalho-Silva, Valter H.'
'Oliveira, Guilherme R.'
'Napolitano, Hamilton B.'

_publ_section_title
;
 Insights into chalcone analogues with potential as antioxidant additives
 in diesel--biodiesel blends
;
_journal_issue 53
_journal_name_full 'RSC Advances'
_journal_page_first 34746
_journal_page_last 34759
_journal_paper_doi 10.1039/D2RA07300E
_journal_volume 12
_journal_year 2022
_chemical_formula_moiety 'C23 H17 N O5'
_chemical_formula_sum 'C23 H17 N O5'
_chemical_formula_weight 387.38
_chemical_name_common 'chalcone analogue'
_chemical_name_systematic (2E)-3-(3-nitrophenyl)-1-[4-(2-oxo-2-phenylethoxy)phenyl]prop-2-en-1-one
_space_group_crystal_system monoclinic
_space_group_IT_number 14
_space_group_name_Hall '-P 2yn'
_space_group_name_H-M_alt 'P 1 21/n 1'
_atom_sites_solution_hydrogens geom
_audit_creation_date 2021-12-02
_audit_creation_method
;
Olex2 1.2
(compiled 2018.05.29 svn.r3508 for OlexSys, GUI svn.r5506)
;
_audit_update_record
;
2022-06-28 deposited with the CCDC.	2022-11-17 downloaded from the CCDC.
;
_cell_angle_alpha 90
_cell_angle_beta 98.363(3)
_cell_angle_gamma 90
_cell_formula_units_Z 4
_cell_length_a 7.3047(12)
_cell_length_b 11.062(2)
_cell_length_c 22.299(4)
_cell_measurement_reflns_used 6548
_cell_measurement_temperature 120(2)
_cell_measurement_theta_max 28.72
_cell_measurement_theta_min 2.30
_cell_volume 1782.7(5)
_computing_molecular_graphics 'Olex2 (Dolomanov et al., 2009)'
_computing_publication_material 'Olex2 (Dolomanov et al., 2009)'
_computing_structure_refinement 'ShelXL (Sheldrick, 2015)'
_computing_structure_solution 'SHELXT 2014/5 (Sheldrick, 2014)'
_diffrn_ambient_temperature 120.0
_diffrn_measured_fraction_theta_full 1.000
_diffrn_measured_fraction_theta_max 1.000
_diffrn_measurement_device_type 'Bruker APEX-II CCD'
_diffrn_measurement_method '\f and \w scans'
_diffrn_radiation_type MoK\a
_diffrn_radiation_wavelength 0.71073
_diffrn_reflns_av_R_equivalents 0.0288
_diffrn_reflns_av_unetI/netI 0.0197
_diffrn_reflns_Laue_measured_fraction_full 1.000
_diffrn_reflns_Laue_measured_fraction_max 1.000
_diffrn_reflns_limit_h_max 9
_diffrn_reflns_limit_h_min -9
_diffrn_reflns_limit_k_max 14
_diffrn_reflns_limit_k_min -14
_diffrn_reflns_limit_l_max 29
_diffrn_reflns_limit_l_min -29
_diffrn_reflns_number 25512
_diffrn_reflns_point_group_measured_fraction_full 1.000
_diffrn_reflns_point_group_measured_fraction_max 1.000
_diffrn_reflns_theta_full 25.242
_diffrn_reflns_theta_max 28.279
_diffrn_reflns_theta_min 1.846
_exptl_absorpt_coefficient_mu 0.103
_exptl_absorpt_correction_T_max 1.0000
_exptl_absorpt_correction_T_min 0.9534
_exptl_absorpt_correction_type multi-scan
_exptl_absorpt_process_details
;
Bruker APEX2, SAINT and SADABS, version 2011.8-0; Bruker AXS Inc., 
Madison, Wisconsin, USA
;
_exptl_crystal_colour colourless
_exptl_crystal_density_diffrn 1.443
_exptl_crystal_description block
_exptl_crystal_F_000 808
_exptl_crystal_size_max 0.618
_exptl_crystal_size_mid 0.123
_exptl_crystal_size_min 0.109
_refine_diff_density_max 0.392
_refine_diff_density_min -0.226
_refine_diff_density_rms 0.044
_refine_ls_extinction_method none
_refine_ls_goodness_of_fit_ref 1.019
_refine_ls_hydrogen_treatment constr
_refine_ls_matrix_type full
_refine_ls_number_parameters 262
_refine_ls_number_reflns 4432
_refine_ls_number_restraints 0
_refine_ls_restrained_S_all 1.019
_refine_ls_R_factor_all 0.0509
_refine_ls_R_factor_gt 0.0373
_refine_ls_shift/su_max 0.001
_refine_ls_shift/su_mean 0.000
_refine_ls_structure_factor_coef Fsqd
_refine_ls_weighting_details 'w=1/[\s^2^(Fo^2^)+(0.0581P)^2^+0.4139P] where P=(Fo^2^+2Fc^2^)/3'
_refine_ls_weighting_scheme calc
_refine_ls_wR_factor_gt 0.0981
_refine_ls_wR_factor_ref 0.1058
_reflns_Friedel_coverage 0.000
_reflns_number_gt 3560
_reflns_number_total 4432
_reflns_threshold_expression 'I > 2\s(I)'
_cod_data_source_file d2ra07300e2.cif
_cod_data_source_block f36p
_cod_original_cell_volume 1782.7(6)
_cod_database_code 7245958
_shelx_shelxl_version_number 2017/1
_shelx_space_group_comment
;
The symmetry employed for this shelxl refinement is uniquely defined
by the following loop, which should always be used as a source of
symmetry information in preference to the above space-group names.
They are only intended as comments.
;
_shelx_estimated_absorpt_t_max 0.989
_shelx_estimated_absorpt_t_min 0.939
_olex2_refinement_description
;
1. Fixed Uiso
 At 1.2 times of:
  All C(H) groups, All C(H,H) groups
2.a Secondary CH2 refined with riding coordinates:
 C8(H8A,H8B)
2.b Aromatic/amide H refined with riding coordinates:
 C11(H11), C10(H10), C5(H5), C19(H19), C14(H14), C16(H16), C17(H17), C1(H1),
 C13(H13), C23(H23), C4(H4), C3(H3), C22(H22), C21(H21), C2(H2)
;
_olex2_submission_special_instructions 'No special instructions were received'

loop_
_space_group_symop_operation_xyz
'x, y, z'
'-x+1/2, y+1/2, -z+1/2'
'-x, -y, -z'
'x-1/2, -y-1/2, z-1/2'

loop_
_atom_site_label
_atom_site_type_symbol
_atom_site_fract_x
_atom_site_fract_y
_atom_site_fract_z
_atom_site_U_iso_or_equiv
_atom_site_adp_type
_atom_site_occupancy
_atom_site_site_symmetry_order
_atom_site_calc_flag
_atom_site_refinement_flags_posn
_atom_site_refinement_flags_adp
_atom_site_refinement_flags_occupancy
_atom_site_disorder_assembly
_atom_site_disorder_group
O2 O -0.11893(11) 0.85676(7) 0.57598(4) 0.01935(19) Uani 1 1 d . . . . .
O3 O 0.36946(11) 0.51882(7) 0.43555(4) 0.02101(19) Uani 1 1 d . . . . .
O1 O -0.40123(12) 0.97715(8) 0.60583(4) 0.0263(2) Uani 1 1 d . . . . .
O4 O 1.16053(13) 0.47868(8) 0.28577(4) 0.0292(2) Uani 1 1 d . . . . .
O5 O 1.33795(13) 0.62920(10) 0.27176(5) 0.0383(3) Uani 1 1 d . . . . .
N1 N 1.20571(14) 0.58532(10) 0.29198(4) 0.0221(2) Uani 1 1 d . . . . .
C12 C 0.27767(15) 0.68719(10) 0.48911(5) 0.0146(2) Uani 1 1 d . . . . .
C6 C -0.53343(15) 0.81778(10) 0.65597(5) 0.0149(2) Uani 1 1 d . . . . .
C9 C 0.01278(15) 0.79459(10) 0.55054(5) 0.0156(2) Uani 1 1 d . . . . .
C15 C 0.40013(15) 0.62394(10) 0.45154(5) 0.0156(2) Uani 1 1 d . . . . .
C18 C 0.83339(15) 0.68979(10) 0.37778(5) 0.0154(2) Uani 1 1 d . . . . .
C20 C 1.09394(15) 0.66552(10) 0.32479(5) 0.0169(2) Uani 1 1 d . . . . .
C11 C 0.15435(15) 0.61736(10) 0.51664(5) 0.0171(2) Uani 1 1 d . . . . .
H11 H 0.160754 0.531779 0.514089 0.021 Uiso 1 1 calc R . . . .
C10 C 0.02291(15) 0.66902(10) 0.54757(5) 0.0175(2) Uani 1 1 d . . . . .
H10 H -0.058829 0.619781 0.566402 0.021 Uiso 1 1 calc R . . . .
C5 C -0.53360(16) 0.69526(10) 0.67046(5) 0.0187(2) Uani 1 1 d . . . . .
H5 H -0.443308 0.642815 0.657980 0.022 Uiso 1 1 calc R . . . .
C7 C -0.39512(15) 0.87162(10) 0.62086(5) 0.0166(2) Uani 1 1 d . . . . .
C19 C 0.94563(15) 0.61542(10) 0.34796(5) 0.0164(2) Uani 1 1 d . . . . .
H19 H 0.920360 0.531379 0.343653 0.020 Uiso 1 1 calc R . . . .
C14 C 0.13954(15) 0.86601(10) 0.52550(5) 0.0170(2) Uani 1 1 d . . . . .
H14 H 0.135769 0.951471 0.529351 0.020 Uiso 1 1 calc R . . . .
C8 C -0.24745(15) 0.78725(10) 0.60367(5) 0.0171(2) Uani 1 1 d . . . . .
H8A H -0.183289 0.746263 0.640274 0.020 Uiso 1 1 calc R . . . .
H8B H -0.304721 0.724778 0.575136 0.020 Uiso 1 1 calc R . . . .
C16 C 0.55807(15) 0.69116(10) 0.43288(5) 0.0183(2) Uani 1 1 d . . . . .
H16 H 0.577765 0.773359 0.444368 0.022 Uiso 1 1 calc R . . . .
C17 C 0.67270(15) 0.63668(10) 0.40000(5) 0.0166(2) Uani 1 1 d . . . . .
H17 H 0.647099 0.554358 0.389925 0.020 Uiso 1 1 calc R . . . .
C1 C -0.66774(16) 0.89359(11) 0.67427(5) 0.0186(2) Uani 1 1 d . . . . .
H1 H -0.667122 0.977428 0.665077 0.022 Uiso 1 1 calc R . . . .
C13 C 0.27058(15) 0.81300(10) 0.49512(5) 0.0163(2) Uani 1 1 d . . . . .
H13 H 0.356500 0.862272 0.478185 0.020 Uiso 1 1 calc R . . . .
C23 C 0.87842(16) 0.81266(10) 0.38386(5) 0.0186(2) Uani 1 1 d . . . . .
H23 H 0.803789 0.864535 0.404127 0.022 Uiso 1 1 calc R . . . .
C4 C -0.66642(17) 0.65005(11) 0.70326(5) 0.0221(3) Uani 1 1 d . . . . .
H4 H -0.664794 0.566878 0.713944 0.026 Uiso 1 1 calc R . . . .
C3 C -0.80063(17) 0.72504(12) 0.72044(5) 0.0223(3) Uani 1 1 d . . . . .
H3 H -0.892141 0.693208 0.742272 0.027 Uiso 1 1 calc R . . . .
C22 C 1.02926(17) 0.86010(11) 0.36097(5) 0.0216(3) Uani 1 1 d . . . . .
H22 H 1.057792 0.943575 0.366154 0.026 Uiso 1 1 calc R . . . .
C21 C 1.13940(16) 0.78654(11) 0.33044(5) 0.0204(2) Uani 1 1 d . . . . .
H21 H 1.242278 0.818398 0.314045 0.025 Uiso 1 1 calc R . . . .
C2 C -0.80174(16) 0.84717(11) 0.70575(5) 0.0215(2) Uani 1 1 d . . . . .
H2 H -0.894511 0.898773 0.717321 0.026 Uiso 1 1 calc R . . . .

loop_
_atom_site_aniso_label
_atom_site_aniso_U_11
_atom_site_aniso_U_22
_atom_site_aniso_U_33
_atom_site_aniso_U_23
_atom_site_aniso_U_13
_atom_site_aniso_U_12
O2 0.0174(4) 0.0161(4) 0.0281(4) -0.0028(3) 0.0152(3) -0.0014(3)
O3 0.0209(4) 0.0174(4) 0.0268(4) -0.0040(3) 0.0103(3) -0.0014(3)
O1 0.0253(5) 0.0169(4) 0.0402(5) 0.0050(3) 0.0171(4) 0.0011(3)
O4 0.0270(5) 0.0244(5) 0.0387(5) -0.0055(4) 0.0127(4) 0.0050(4)
O5 0.0258(5) 0.0436(6) 0.0518(6) -0.0058(5) 0.0274(5) -0.0024(4)
N1 0.0159(5) 0.0284(6) 0.0233(5) -0.0011(4) 0.0072(4) 0.0042(4)
C12 0.0132(5) 0.0169(5) 0.0144(5) -0.0009(4) 0.0042(4) 0.0002(4)
C6 0.0131(5) 0.0169(5) 0.0155(5) -0.0010(4) 0.0045(4) -0.0013(4)
C9 0.0143(5) 0.0177(5) 0.0158(5) -0.0030(4) 0.0056(4) 0.0004(4)
C15 0.0138(5) 0.0181(5) 0.0158(5) -0.0001(4) 0.0048(4) 0.0012(4)
C18 0.0139(5) 0.0181(5) 0.0146(5) 0.0002(4) 0.0040(4) 0.0012(4)
C20 0.0128(5) 0.0222(6) 0.0164(5) -0.0004(4) 0.0051(4) 0.0035(4)
C11 0.0183(5) 0.0138(5) 0.0202(5) 0.0001(4) 0.0065(4) -0.0001(4)
C10 0.0174(5) 0.0167(5) 0.0203(5) 0.0009(4) 0.0089(4) -0.0013(4)
C5 0.0178(5) 0.0173(6) 0.0218(5) 0.0005(4) 0.0054(4) 0.0000(4)
C7 0.0148(5) 0.0170(5) 0.0192(5) -0.0019(4) 0.0061(4) -0.0011(4)
C19 0.0151(5) 0.0170(5) 0.0180(5) -0.0006(4) 0.0049(4) 0.0014(4)
C14 0.0174(5) 0.0141(5) 0.0209(5) -0.0018(4) 0.0074(4) -0.0013(4)
C8 0.0160(5) 0.0158(5) 0.0214(5) -0.0006(4) 0.0096(4) -0.0023(4)
C16 0.0170(5) 0.0178(5) 0.0218(5) -0.0025(4) 0.0082(4) -0.0009(4)
C17 0.0163(5) 0.0167(5) 0.0179(5) 0.0003(4) 0.0059(4) 0.0001(4)
C1 0.0186(6) 0.0171(5) 0.0210(5) -0.0015(4) 0.0067(4) 0.0004(4)
C13 0.0147(5) 0.0176(5) 0.0179(5) -0.0002(4) 0.0066(4) -0.0022(4)
C23 0.0187(6) 0.0187(6) 0.0191(5) -0.0021(4) 0.0052(4) 0.0009(4)
C4 0.0241(6) 0.0203(6) 0.0223(6) 0.0025(4) 0.0053(5) -0.0050(5)
C3 0.0201(6) 0.0310(7) 0.0172(5) -0.0023(5) 0.0071(4) -0.0098(5)
C22 0.0225(6) 0.0180(6) 0.0251(6) -0.0011(4) 0.0058(5) -0.0034(5)
C21 0.0163(5) 0.0243(6) 0.0214(6) 0.0016(4) 0.0050(4) -0.0027(4)
C2 0.0168(5) 0.0281(6) 0.0213(5) -0.0056(5) 0.0086(4) -0.0012(5)

loop_
_atom_type_symbol
_atom_type_description
_atom_type_scat_dispersion_real
_atom_type_scat_dispersion_imag
_atom_type_scat_source
C C 0.0033 0.0016 'International Tables Vol C Tables 4.2.6.8 and 6.1.1.4'
H H 0.0000 0.0000 'International Tables Vol C Tables 4.2.6.8 and 6.1.1.4'
N N 0.0061 0.0033 'International Tables Vol C Tables 4.2.6.8 and 6.1.1.4'
O O 0.0106 0.0060 'International Tables Vol C Tables 4.2.6.8 and 6.1.1.4'

loop_
_geom_angle_atom_site_label_1
_geom_angle_atom_site_label_2
_geom_angle_atom_site_label_3
_geom_angle
_geom_angle_site_symmetry_1
_geom_angle_site_symmetry_3
_geom_angle_publ_flag
C9 O2 C8 117.12(9) . . ?
O4 N1 C20 118.45(9) . . ?
O5 N1 O4 123.58(10) . . ?
O5 N1 C20 117.96(10) . . ?
C11 C12 C15 117.87(10) . . ?
C11 C12 C13 118.24(10) . . ?
C13 C12 C15 123.75(10) . . ?
C5 C6 C7 122.30(10) . . ?
C5 C6 C1 119.48(10) . . ?
C1 C6 C7 118.22(10) . . ?
O2 C9 C10 124.42(10) . . ?
O2 C9 C14 115.37(10) . . ?
C10 C9 C14 120.20(10) . . ?
O3 C15 C12 120.68(10) . . ?
O3 C15 C16 120.69(10) . . ?
C16 C15 C12 118.62(9) . . ?
C19 C18 C17 118.73(10) . . ?
C19 C18 C23 118.16(10) . . ?
C23 C18 C17 123.10(10) . . ?
C19 C20 N1 117.78(10) . . ?
C21 C20 N1 119.13(10) . . ?
C21 C20 C19 123.08(10) . . ?
C12 C11 H11 119.0 . . ?
C10 C11 C12 121.99(10) . . ?
C10 C11 H11 119.0 . . ?
C9 C10 H10 120.6 . . ?
C11 C10 C9 118.73(10) . . ?
C11 C10 H10 120.6 . . ?
C6 C5 H5 120.1 . . ?
C4 C5 C6 119.75(11) . . ?
C4 C5 H5 120.1 . . ?
O1 C7 C6 121.95(10) . . ?
O1 C7 C8 121.40(10) . . ?
C6 C7 C8 116.64(9) . . ?
C18 C19 H19 120.4 . . ?
C20 C19 C18 119.22(10) . . ?
C20 C19 H19 120.4 . . ?
C9 C14 H14 119.9 . . ?
C13 C14 C9 120.26(10) . . ?
C13 C14 H14 119.9 . . ?
O2 C8 C7 108.39(9) . . ?
O2 C8 H8A 110.0 . . ?
O2 C8 H8B 110.0 . . ?
C7 C8 H8A 110.0 . . ?
C7 C8 H8B 110.0 . . ?
H8A C8 H8B 108.4 . . ?
C15 C16 H16 119.9 . . ?
C17 C16 C15 120.27(10) . . ?
C17 C16 H16 119.9 . . ?
C18 C17 H17 116.4 . . ?
C16 C17 C18 127.13(11) . . ?
C16 C17 H17 116.4 . . ?
C6 C1 H1 119.8 . . ?
C2 C1 C6 120.30(11) . . ?
C2 C1 H1 119.8 . . ?
C12 C13 H13 119.8 . . ?
C14 C13 C12 120.46(10) . . ?
C14 C13 H13 119.8 . . ?
C18 C23 H23 119.3 . . ?
C22 C23 C18 121.40(10) . . ?
C22 C23 H23 119.3 . . ?
C5 C4 H4 119.7 . . ?
C3 C4 C5 120.53(11) . . ?
C3 C4 H4 119.7 . . ?
C4 C3 H3 120.0 . . ?
C4 C3 C2 119.92(11) . . ?
C2 C3 H3 120.0 . . ?
C23 C22 H22 119.8 . . ?
C23 C22 C21 120.49(11) . . ?
C21 C22 H22 119.8 . . ?
C20 C21 C22 117.62(10) . . ?
C20 C21 H21 121.2 . . ?
C22 C21 H21 121.2 . . ?
C1 C2 C3 120.00(11) . . ?
C1 C2 H2 120.0 . . ?
C3 C2 H2 120.0 . . ?

loop_
_geom_bond_atom_site_label_1
_geom_bond_atom_site_label_2
_geom_bond_distance
_geom_bond_site_symmetry_2
_geom_bond_publ_flag
O2 C9 1.3708(12) . ?
O2 C8 1.4221(12) . ?
O3 C15 1.2273(14) . ?
O1 C7 1.2134(14) . ?
O4 N1 1.2273(14) . ?
O5 N1 1.2243(13) . ?
N1 C20 1.4706(14) . ?
C12 C15 1.4864(14) . ?
C12 C11 1.3949(14) . ?
C12 C13 1.3999(15) . ?
C6 C5 1.3934(16) . ?
C6 C7 1.4895(14) . ?
C6 C1 1.3960(15) . ?
C9 C10 1.3931(15) . ?
C9 C14 1.3941(15) . ?
C15 C16 1.4821(15) . ?
C18 C19 1.3962(14) . ?
C18 C17 1.4620(15) . ?
C18 C23 1.4004(16) . ?
C20 C19 1.3823(15) . ?
C20 C21 1.3806(17) . ?
C11 H11 0.9500 . ?
C11 C10 1.3845(14) . ?
C10 H10 0.9500 . ?
C5 H5 0.9500 . ?
C5 C4 1.3902(15) . ?
C7 C8 1.5171(15) . ?
C19 H19 0.9500 . ?
C14 H14 0.9500 . ?
C14 C13 1.3812(14) . ?
C8 H8A 0.9900 . ?
C8 H8B 0.9900 . ?
C16 H16 0.9500 . ?
C16 C17 1.3343(15) . ?
C17 H17 0.9500 . ?
C1 H1 0.9500 . ?
C1 C2 1.3836(16) . ?
C13 H13 0.9500 . ?
C23 H23 0.9500 . ?
C23 C22 1.3833(16) . ?
C4 H4 0.9500 . ?
C4 C3 1.3802(17) . ?
C3 H3 0.9500 . ?
C3 C2 1.3899(18) . ?
C22 H22 0.9500 . ?
C22 C21 1.3900(16) . ?
C21 H21 0.9500 . ?
C2 H2 0.9500 . ?
